data_1547663
loop_
_publ_author_name
'Tien, Chieh-Hung'
'Adams, Matt R.'
'Ferguson, Michael J.'
'Johnson, Erin R.'
'Speed, Alexander W. H.'

_publ_section_title
;
 Hydroboration Catalyzed by 1,2,4,3-Triazaphospholenes.
;
_journal_issue 20
_journal_name_full 'Organic letters'
_journal_page_first 5565
_journal_page_last 5568
_journal_paper_doi 10.1021/acs.orglett.7b02695
_journal_volume 19
_journal_year 2017
_chemical_formula_sum 'C23 H31 Br N3 P'
_chemical_formula_weight 460.39
_space_group_crystal_system triclinic
_space_group_IT_number 2
_space_group_name_Hall '-P 1'
_space_group_name_H-M_alt 'P -1'
_symmetry_space_group_name_Hall '-P 1'
_symmetry_space_group_name_H-M 'P -1'
_atom_sites_solution_hydrogens geom
_audit_creation_method SHELXL-2014/7
_cell_angle_alpha 92.0230(6)
_cell_angle_beta 96.2988(6)
_cell_angle_gamma 105.0315(6)
_cell_formula_units_Z 4
_cell_length_a 9.1345(4)
_cell_length_b 14.6643(7)
_cell_length_c 18.0325(8)
_cell_measurement_reflns_used 9886
_cell_measurement_temperature 173(2)
_cell_measurement_theta_max 27.30
_cell_measurement_theta_min 2.28
_cell_volume 2313.62(18)
_computing_cell_refinement 'Bruker SAINT'
_computing_data_collection 'Bruker APEX2'
_computing_data_reduction 'Bruker SAINT'
_computing_molecular_graphics 'Bruker SHELXTL'
_computing_publication_material 'Bruker SHELXTL'
_computing_structure_refinement 'SHELXL-2014/7 (Sheldrick, 2014)'
_computing_structure_solution 'SHELXS-97 (Sheldrick 2008)'
_diffrn_ambient_temperature 173(2)
_diffrn_measured_fraction_theta_full 0.999
_diffrn_measured_fraction_theta_max 0.991
_diffrn_measurement_device_type 'Bruker APEX-II CCD'
_diffrn_measurement_method '\f and \w scans'
_diffrn_radiation_type MoK\a
_diffrn_radiation_wavelength 0.71073
_diffrn_reflns_av_R_equivalents 0.0187
_diffrn_reflns_av_unetI/netI 0.0285
_diffrn_reflns_Laue_measured_fraction_full 0.999
_diffrn_reflns_Laue_measured_fraction_max 0.991
_diffrn_reflns_limit_h_max 11
_diffrn_reflns_limit_h_min -11
_diffrn_reflns_limit_k_max 19
_diffrn_reflns_limit_k_min -18
_diffrn_reflns_limit_l_max 23
_diffrn_reflns_limit_l_min -23
_diffrn_reflns_number 20857
_diffrn_reflns_point_group_measured_fraction_full 0.999
_diffrn_reflns_point_group_measured_fraction_max 0.991
_diffrn_reflns_theta_full 25.242
_diffrn_reflns_theta_max 27.574
_diffrn_reflns_theta_min 1.895
_exptl_absorpt_coefficient_mu 1.859
_exptl_absorpt_correction_T_max 0.5982
_exptl_absorpt_correction_T_min 0.4348
_exptl_absorpt_correction_type numerical
_exptl_absorpt_process_details 'SADABS 2014/5'
_exptl_crystal_colour colourless
_exptl_crystal_density_diffrn 1.322
_exptl_crystal_description block
_exptl_crystal_F_000 960
_exptl_crystal_size_max 0.333
_exptl_crystal_size_mid 0.296
_exptl_crystal_size_min 0.104
_refine_diff_density_max 0.586
_refine_diff_density_min -0.511
_refine_diff_density_rms 0.051
_refine_ls_extinction_method none
_refine_ls_goodness_of_fit_ref 1.044
_refine_ls_hydrogen_treatment constr
_refine_ls_matrix_type full
_refine_ls_number_parameters 505
_refine_ls_number_reflns 10603
_refine_ls_number_restraints 0
_refine_ls_restrained_S_all 1.044
_refine_ls_R_factor_all 0.0439
_refine_ls_R_factor_gt 0.0318
_refine_ls_shift/su_max 0.002
_refine_ls_shift/su_mean 0.000
_refine_ls_structure_factor_coef Fsqd
_refine_ls_weighting_details 'w=1/[\s^2^(Fo^2^)+(0.0354P)^2^+0.7509P] where P=(Fo^2^+2Fc^2^)/3'
_refine_ls_weighting_scheme calc
_refine_ls_wR_factor_gt 0.0745
_refine_ls_wR_factor_ref 0.0795
_reflns_Friedel_coverage 0.000
_reflns_number_gt 8601
_reflns_number_total 10603
_reflns_threshold_expression 'I > 2\s(I)'
_cod_data_source_file ol7b02695_si_001.cif
_cod_data_source_block dal1681
_cod_depositor_comments 'Adding full bibliography for 1547663.cif.'
_cod_database_code 1547663
_shelx_shelxl_version_number 2014/7
_shelx_space_group_comment
; 
The symmetry employed for this shelxl refinement is uniquely defined 
by the following loop, which should always be used as a source of 
symmetry information in preference to the above space-group names. 
They are only intended as comments. 
;
_shelx_estimated_absorpt_t_min 0.576
_shelx_estimated_absorpt_t_max 0.830

loop_
_space_group_symop_operation_xyz
'x, y, z'
'-x, -y, -z'

loop_
_atom_site_label
_atom_site_type_symbol
_atom_site_fract_x
_atom_site_fract_y
_atom_site_fract_z
_atom_site_U_iso_or_equiv
_atom_site_adp_type
_atom_site_occupancy
_atom_site_site_symmetry_order
_atom_site_calc_flag
_atom_site_refinement_flags_posn
_atom_site_refinement_flags_adp
Br1A Br -0.01121(2) 0.67171(2) 0.13397(2) 0.04167(7) Uani 1 1 d . .
P1A P 0.15513(5) 0.61277(3) 0.06199(2) 0.02429(10) Uani 1 1 d . .
N1A N 0.38453(16) 0.63786(10) 0.16595(8) 0.0250(3) Uani 1 1 d . .
N2A N 0.25346(16) 0.57177(10) 0.13151(8) 0.0235(3) Uani 1 1 d . .
N3A N 0.30912(16) 0.70597(10) 0.06271(7) 0.0220(3) Uani 1 1 d . .
C1A C 0.41543(19) 0.71072(12) 0.12689(9) 0.0233(3) Uani 1 1 d . .
C2A C 0.5425(2) 0.79779(13) 0.15704(10) 0.0299(4) Uani 1 1 d . .
C3A C 0.6468(2) 0.76915(15) 0.21928(11) 0.0382(5) Uani 1 1 d . .
H3A H 0.5858 0.7392 0.2576 0.046 Uiso 1 1 calc R U
H3B H 0.6969 0.7244 0.1982 0.046 Uiso 1 1 calc R U
H3C H 0.7245 0.8255 0.2418 0.046 Uiso 1 1 calc R U
C4A C 0.6407(3) 0.84382(19) 0.09882(13) 0.0636(8) Uani 1 1 d . .
H4A H 0.7195 0.8991 0.1223 0.076 Uiso 1 1 calc R U
H4B H 0.6893 0.7983 0.0778 0.076 Uiso 1 1 calc R U
H4C H 0.5766 0.8638 0.0588 0.076 Uiso 1 1 calc R U
C5A C 0.4648(3) 0.86797(17) 0.19030(15) 0.0581(7) Uani 1 1 d . .
H5A H 0.4018 0.8375 0.2278 0.070 Uiso 1 1 calc R U
H5B H 0.5428 0.9235 0.2139 0.070 Uiso 1 1 calc R U
H5C H 0.4001 0.8877 0.1504 0.070 Uiso 1 1 calc R U
C11A C 0.2001(2) 0.48694(12) 0.16732(9) 0.0239(4) Uani 1 1 d . .
C12A C 0.2950(2) 0.45925(13) 0.22269(10) 0.0283(4) Uani 1 1 d . .
H12A H 0.3947 0.4984 0.2387 0.034 Uiso 1 1 calc R U
C13A C 0.2423(2) 0.37375(14) 0.25423(11) 0.0362(4) Uani 1 1 d . .
H13A H 0.3066 0.3546 0.2922 0.043 Uiso 1 1 calc R U
C14A C 0.0976(2) 0.31601(14) 0.23117(11) 0.0381(5) Uani 1 1 d . .
H14A H 0.0630 0.2574 0.2530 0.046 Uiso 1 1 calc R U
C15A C 0.0035(2) 0.34388(14) 0.17622(11) 0.0370(4) Uani 1 1 d . .
H15A H -0.0959 0.3043 0.1602 0.044 Uiso 1 1 calc R U
C16A C 0.0537(2) 0.42926(13) 0.14451(10) 0.0312(4) Uani 1 1 d . .
H16A H -0.0117 0.4485 0.1072 0.037 Uiso 1 1 calc R U
C21A C 0.33977(18) 0.75286(12) -0.00633(9) 0.0223(3) Uani 1 1 d . .
C22A C 0.28248(19) 0.83038(12) -0.02368(10) 0.0256(4) Uani 1 1 d . .
C23A C 0.3157(2) 0.87166(13) -0.09061(11) 0.0328(4) Uani 1 1 d . .
H23A H 0.2784 0.9244 -0.1038 0.039 Uiso 1 1 calc R U
C24A C 0.4007(2) 0.83830(14) -0.13783(11) 0.0346(4) Uani 1 1 d . .
H24A H 0.4240 0.8689 -0.1823 0.042 Uiso 1 1 calc R U
C25A C 0.4523(2) 0.76001(14) -0.12056(10) 0.0322(4) Uani 1 1 d . .
H25A H 0.5092 0.7364 -0.1541 0.039 Uiso 1 1 calc R U
C26A C 0.42258(19) 0.71497(13) -0.05488(9) 0.0249(4) Uani 1 1 d . .
C27A C 0.1812(2) 0.86696(13) 0.02420(11) 0.0310(4) Uani 1 1 d . .
H27A H 0.1839 0.8364 0.0729 0.037 Uiso 1 1 calc R U
C28A C 0.0163(2) 0.83791(18) -0.01394(13) 0.0486(6) Uani 1 1 d . .
H28A H -0.0491 0.8617 0.0172 0.058 Uiso 1 1 calc R U
H28B H 0.0117 0.8647 -0.0629 0.058 Uiso 1 1 calc R U
H28C H -0.0192 0.7687 -0.0205 0.058 Uiso 1 1 calc R U
C29A C 0.2345(3) 0.97421(15) 0.04100(14) 0.0513(6) Uani 1 1 d . .
H29A H 0.1653 0.9942 0.0720 0.062 Uiso 1 1 calc R U
H29B H 0.3382 0.9914 0.0677 0.062 Uiso 1 1 calc R U
H29C H 0.2341 1.0058 -0.0060 0.062 Uiso 1 1 calc R U
C30A C 0.4757(2) 0.62631(13) -0.04091(10) 0.0285(4) Uani 1 1 d . .
H30A H 0.4526 0.6067 0.0100 0.034 Uiso 1 1 calc R U
C31A C 0.3871(3) 0.54583(14) -0.09777(12) 0.0414(5) Uani 1 1 d . .
H31A H 0.4221 0.4891 -0.0883 0.050 Uiso 1 1 calc R U
H31B H 0.2778 0.5323 -0.0931 0.050 Uiso 1 1 calc R U
H31C H 0.4045 0.5645 -0.1484 0.050 Uiso 1 1 calc R U
C32A C 0.6473(2) 0.64253(16) -0.04292(13) 0.0437(5) Uani 1 1 d . .
H32A H 0.6756 0.5835 -0.0336 0.052 Uiso 1 1 calc R U
H32B H 0.6731 0.6628 -0.0921 0.052 Uiso 1 1 calc R U
H32C H 0.7032 0.6916 -0.0043 0.052 Uiso 1 1 calc R U
Br1B Br 0.76069(3) 0.06546(2) 0.32571(2) 0.04843(7) Uani 1 1 d . .
P1B P 0.64552(5) 0.11927(3) 0.42543(3) 0.02689(10) Uani 1 1 d . .
N1B N 0.55771(17) 0.25029(10) 0.35440(8) 0.0259(3) Uani 1 1 d . .
N2B N 0.51001(16) 0.15654(10) 0.37402(8) 0.0255(3) Uani 1 1 d . .
N3B N 0.74176(16) 0.23398(10) 0.44448(8) 0.0229(3) Uani 1 1 d . .
C1B C 0.68418(19) 0.29264(12) 0.39514(9) 0.0235(3) Uani 1 1 d . .
C2B C 0.7612(2) 0.39635(12) 0.38614(10) 0.0270(4) Uani 1 1 d . .
C3B C 0.7003(3) 0.42250(16) 0.30967(13) 0.0517(6) Uani 1 1 d . .
H3D H 0.5893 0.4116 0.3063 0.062 Uiso 1 1 calc R U
H3E H 0.7476 0.4894 0.3033 0.062 Uiso 1 1 calc R U
H3F H 0.7251 0.3833 0.2703 0.062 Uiso 1 1 calc R U
C4B C 0.7252(3) 0.45954(14) 0.44713(13) 0.0486(6) Uani 1 1 d . .
H4D H 0.6143 0.4484 0.4451 0.058 Uiso 1 1 calc R U
H4E H 0.7670 0.4446 0.4962 0.058 Uiso 1 1 calc R U
H4F H 0.7714 0.5261 0.4391 0.058 Uiso 1 1 calc R U
C5B C 0.9338(2) 0.41399(16) 0.38966(14) 0.0449(5) Uani 1 1 d . .
H5D H 0.9801 0.4811 0.3837 0.054 Uiso 1 1 calc R U
H5E H 0.9748 0.3967 0.4381 0.054 Uiso 1 1 calc R U
H5F H 0.9575 0.3755 0.3494 0.054 Uiso 1 1 calc R U
C11B C 0.3755(2) 0.09633(12) 0.33361(10) 0.0269(4) Uani 1 1 d . .
C12B C 0.2984(2) 0.12700(14) 0.27308(11) 0.0346(4) Uani 1 1 d . .
H12B H 0.3359 0.1888 0.2570 0.041 Uiso 1 1 calc R U
C13B C 0.1655(3) 0.06602(17) 0.23611(13) 0.0481(6) Uani 1 1 d . .
H13B H 0.1116 0.0869 0.1949 0.058 Uiso 1 1 calc R U
C14B C 0.1108(3) -0.02400(17) 0.25827(15) 0.0530(6) Uani 1 1 d . .
H14B H 0.0210 -0.0654 0.2320 0.064 Uiso 1 1 calc R U
C15B C 0.1872(3) -0.05349(16) 0.31868(15) 0.0533(6) Uani 1 1 d . .
H15B H 0.1495 -0.1155 0.3344 0.064 Uiso 1 1 calc R U
C16B C 0.3187(2) 0.00625(14) 0.35690(14) 0.0437(5) Uani 1 1 d . .
H16B H 0.3701 -0.0145 0.3991 0.052 Uiso 1 1 calc R U
C21B C 0.83914(19) 0.26349(12) 0.51585(9) 0.0228(3) Uani 1 1 d . .
C22B C 0.9904(2) 0.25717(12) 0.52320(10) 0.0249(4) Uani 1 1 d . .
C23B C 1.0755(2) 0.28156(13) 0.59371(10) 0.0295(4) Uani 1 1 d . .
H23B H 1.1782 0.2776 0.6005 0.035 Uiso 1 1 calc R U
C24B C 1.0141(2) 0.31119(13) 0.65352(10) 0.0321(4) Uani 1 1 d . .
H24B H 1.0748 0.3281 0.7007 0.039 Uiso 1 1 calc R U
C25B C 0.8638(2) 0.31639(13) 0.64511(10) 0.0300(4) Uani 1 1 d . .
H25B H 0.8225 0.3371 0.6867 0.036 Uiso 1 1 calc R U
C26B C 0.7723(2) 0.29162(12) 0.57637(9) 0.0253(4) Uani 1 1 d . .
C27B C 1.0604(2) 0.22035(13) 0.45982(10) 0.0295(4) Uani 1 1 d . .
H27B H 0.9906 0.2175 0.4125 0.035 Uiso 1 1 calc R U
C28B C 1.0701(3) 0.11915(14) 0.47399(13) 0.0421(5) Uani 1 1 d . .
H28D H 1.1153 0.0950 0.4332 0.051 Uiso 1 1 calc R U
H28E H 1.1339 0.1197 0.5215 0.051 Uiso 1 1 calc R U
H28F H 0.9673 0.0783 0.4763 0.051 Uiso 1 1 calc R U
C29B C 1.2178(2) 0.28360(15) 0.44915(12) 0.0378(5) Uani 1 1 d . .
H29D H 1.2571 0.2564 0.4077 0.045 Uiso 1 1 calc R U
H29E H 1.2088 0.3470 0.4379 0.045 Uiso 1 1 calc R U
H29F H 1.2880 0.2879 0.4951 0.045 Uiso 1 1 calc R U
C30B C 0.6040(2) 0.29027(13) 0.57033(10) 0.0281(4) Uani 1 1 d . .
H30B H 0.5688 0.2975 0.5169 0.034 Uiso 1 1 calc R U
C31B C 0.5103(2) 0.19469(14) 0.59229(11) 0.0351(4) Uani 1 1 d . .
H31D H 0.4022 0.1942 0.5883 0.042 Uiso 1 1 calc R U
H31E H 0.5227 0.1440 0.5587 0.042 Uiso 1 1 calc R U
H31F H 0.5459 0.1848 0.6439 0.042 Uiso 1 1 calc R U
C32B C 0.5755(2) 0.37118(15) 0.61811(11) 0.0386(5) Uani 1 1 d . .
H32D H 0.4660 0.3671 0.6123 0.046 Uiso 1 1 calc R U
H32E H 0.6105 0.3660 0.6708 0.046 Uiso 1 1 calc R U
H32F H 0.6317 0.4320 0.6018 0.046 Uiso 1 1 calc R U

loop_
_atom_site_aniso_label
_atom_site_aniso_U_11
_atom_site_aniso_U_22
_atom_site_aniso_U_33
_atom_site_aniso_U_23
_atom_site_aniso_U_13
_atom_site_aniso_U_12
Br1A 0.03602(11) 0.04562(13) 0.05121(13) 0.01407(10) 0.02123(9) 0.01685(10)
P1A 0.0232(2) 0.0256(2) 0.0224(2) 0.00424(17) 0.00233(17) 0.00346(18)
N1A 0.0241(7) 0.0242(8) 0.0240(7) 0.0019(6) 0.0004(6) 0.0028(6)
N2A 0.0237(7) 0.0222(7) 0.0221(7) 0.0035(6) 0.0012(6) 0.0024(6)
N3A 0.0227(7) 0.0211(7) 0.0218(7) 0.0030(6) 0.0032(6) 0.0048(6)
C1A 0.0238(8) 0.0253(9) 0.0205(8) 0.0007(7) 0.0041(6) 0.0055(7)
C2A 0.0318(10) 0.0266(10) 0.0252(9) -0.0004(7) -0.0018(7) -0.0007(8)
C3A 0.0257(10) 0.0412(12) 0.0402(11) 0.0050(9) -0.0033(8) -0.0018(9)
C4A 0.0602(16) 0.0627(17) 0.0379(12) 0.0059(11) 0.0013(11) -0.0354(13)
C5A 0.0612(16) 0.0416(13) 0.0648(16) -0.0248(12) -0.0240(13) 0.0186(12)
C11A 0.0283(9) 0.0223(9) 0.0214(8) 0.0025(7) 0.0055(7) 0.0059(7)
C12A 0.0308(9) 0.0270(9) 0.0265(9) 0.0036(7) 0.0031(7) 0.0064(8)
C13A 0.0449(12) 0.0333(11) 0.0316(10) 0.0106(8) 0.0038(9) 0.0115(9)
C14A 0.0466(12) 0.0258(10) 0.0409(11) 0.0103(8) 0.0123(9) 0.0038(9)
C15A 0.0349(11) 0.0288(10) 0.0418(11) 0.0023(8) 0.0071(9) -0.0023(8)
C16A 0.0294(10) 0.0302(10) 0.0316(9) 0.0051(8) 0.0010(8) 0.0045(8)
C21A 0.0203(8) 0.0224(9) 0.0223(8) 0.0052(7) 0.0027(6) 0.0018(7)
C22A 0.0220(8) 0.0219(9) 0.0306(9) 0.0042(7) 0.0020(7) 0.0020(7)
C23A 0.0336(10) 0.0268(10) 0.0377(10) 0.0119(8) 0.0029(8) 0.0067(8)
C24A 0.0384(11) 0.0337(11) 0.0303(10) 0.0145(8) 0.0077(8) 0.0039(9)
C25A 0.0336(10) 0.0358(11) 0.0277(9) 0.0062(8) 0.0102(8) 0.0068(8)
C26A 0.0230(8) 0.0281(9) 0.0229(8) 0.0030(7) 0.0023(7) 0.0053(7)
C27A 0.0323(10) 0.0261(10) 0.0377(10) 0.0075(8) 0.0089(8) 0.0108(8)
C28A 0.0332(11) 0.0637(16) 0.0557(14) 0.0140(12) 0.0091(10) 0.0225(11)
C29A 0.0731(17) 0.0293(12) 0.0574(14) 0.0060(10) 0.0231(12) 0.0175(11)
C30A 0.0298(9) 0.0347(10) 0.0251(9) 0.0058(7) 0.0063(7) 0.0143(8)
C31A 0.0429(12) 0.0311(11) 0.0499(13) 0.0038(9) -0.0005(10) 0.0115(9)
C32A 0.0338(11) 0.0483(13) 0.0519(13) -0.0039(10) 0.0053(10) 0.0171(10)
Br1B 0.04189(13) 0.05355(15) 0.04901(13) -0.02506(10) -0.00515(10) 0.01931(11)
P1B 0.0310(2) 0.0197(2) 0.0283(2) 0.00042(18) -0.00266(19) 0.00662(19)
N1B 0.0276(8) 0.0186(7) 0.0295(8) 0.0022(6) -0.0005(6) 0.0042(6)
N2B 0.0266(8) 0.0184(7) 0.0296(8) 0.0015(6) -0.0010(6) 0.0042(6)
N3B 0.0265(7) 0.0198(7) 0.0214(7) 0.0005(5) -0.0016(6) 0.0065(6)
C1B 0.0253(9) 0.0212(9) 0.0237(8) 0.0013(7) 0.0010(7) 0.0067(7)
C2B 0.0275(9) 0.0215(9) 0.0289(9) 0.0035(7) -0.0016(7) 0.0026(7)
C3B 0.0583(15) 0.0342(12) 0.0493(13) 0.0190(10) -0.0150(11) -0.0049(11)
C4B 0.0693(16) 0.0220(10) 0.0563(14) 0.0032(9) 0.0205(12) 0.0102(10)
C5B 0.0339(11) 0.0355(12) 0.0626(14) 0.0162(10) 0.0050(10) 0.0028(9)
C11B 0.0230(9) 0.0236(9) 0.0326(9) -0.0047(7) 0.0022(7) 0.0048(7)
C12B 0.0326(10) 0.0339(11) 0.0327(10) -0.0007(8) -0.0015(8) 0.0035(8)
C13B 0.0382(12) 0.0528(14) 0.0455(12) -0.0064(11) -0.0127(10) 0.0067(11)
C14B 0.0313(11) 0.0411(13) 0.0751(17) -0.0151(12) -0.0066(11) -0.0030(10)
C15B 0.0408(13) 0.0257(11) 0.0852(18) -0.0002(11) -0.0010(12) -0.0018(10)
C16B 0.0361(11) 0.0259(10) 0.0640(14) 0.0048(10) -0.0036(10) 0.0029(9)
C21B 0.0256(9) 0.0180(8) 0.0221(8) 0.0025(6) -0.0027(7) 0.0032(7)
C22B 0.0257(9) 0.0198(8) 0.0279(9) 0.0051(7) 0.0008(7) 0.0041(7)
C23B 0.0247(9) 0.0286(10) 0.0320(9) 0.0071(8) -0.0029(7) 0.0031(8)
C24B 0.0315(10) 0.0322(10) 0.0255(9) 0.0032(7) -0.0059(7) -0.0007(8)
C25B 0.0351(10) 0.0288(10) 0.0235(8) 0.0017(7) 0.0032(7) 0.0041(8)
C26B 0.0282(9) 0.0219(9) 0.0252(8) 0.0029(7) 0.0017(7) 0.0058(7)
C27B 0.0265(9) 0.0314(10) 0.0318(9) 0.0005(8) 0.0006(7) 0.0112(8)
C28B 0.0420(12) 0.0326(11) 0.0545(13) -0.0003(9) 0.0010(10) 0.0173(9)
C29B 0.0307(10) 0.0459(12) 0.0396(11) 0.0058(9) 0.0078(8) 0.0135(9)
C30B 0.0291(9) 0.0305(10) 0.0255(9) 0.0005(7) 0.0032(7) 0.0095(8)
C31B 0.0315(10) 0.0375(11) 0.0360(10) 0.0038(8) 0.0077(8) 0.0071(9)
C32B 0.0410(11) 0.0391(12) 0.0384(11) -0.0030(9) 0.0081(9) 0.0149(10)

loop_
_atom_type_symbol
_atom_type_description
_atom_type_scat_dispersion_real
_atom_type_scat_dispersion_imag
_atom_type_scat_source
C C 0.0033 0.0016 'International Tables Vol C Tables 4.2.6.8 and 6.1.1.4'
H H 0.0000 0.0000 'International Tables Vol C Tables 4.2.6.8 and 6.1.1.4'
N N 0.0061 0.0033 'International Tables Vol C Tables 4.2.6.8 and 6.1.1.4'
P P 0.1023 0.0942 'International Tables Vol C Tables 4.2.6.8 and 6.1.1.4'
Br Br -0.2901 2.4595 'International Tables Vol C Tables 4.2.6.8 and 6.1.1.4'

loop_
_geom_angle_atom_site_label_1
_geom_angle_atom_site_label_2
_geom_angle_atom_site_label_3
_geom_angle
N2A P1A N3A 87.90(7)
N2A P1A Br1A 98.90(5)
N3A P1A Br1A 103.95(5)
C1A N1A N2A 109.73(14)
N1A N2A C11A 117.86(13)
N1A N2A P1A 114.58(11)
C11A N2A P1A 126.09(12)
C1A N3A C21A 126.40(14)
C1A N3A P1A 111.41(11)
C21A N3A P1A 119.62(11)
N1A C1A N3A 114.10(15)
N1A C1A C2A 119.93(15)
N3A C1A C2A 125.31(15)
C4A C2A C1A 114.17(15)
C4A C2A C3A 108.01(18)
C1A C2A C3A 108.71(15)
C4A C2A C5A 110.2(2)
C1A C2A C5A 106.42(16)
C3A C2A C5A 109.24(17)
C12A C11A C16A 119.97(16)
C12A C11A N2A 120.44(16)
C16A C11A N2A 119.54(15)
C13A C12A C11A 119.21(17)
C14A C13A C12A 120.90(18)
C13A C14A C15A 119.70(18)
C14A C15A C16A 120.22(19)
C15A C16A C11A 120.00(18)
C22A C21A C26A 122.14(15)
C22A C21A N3A 120.22(15)
C26A C21A N3A 117.59(14)
C23A C22A C21A 117.23(16)
C23A C22A C27A 119.54(16)
C21A C22A C27A 123.14(15)
C24A C23A C22A 121.92(17)
C23A C24A C25A 119.80(17)
C24A C25A C26A 121.31(18)
C25A C26A C21A 117.54(16)
C25A C26A C30A 118.79(16)
C21A C26A C30A 123.64(15)
C22A C27A C29A 112.76(16)
C22A C27A C28A 109.61(16)
C29A C27A C28A 110.35(18)
C26A C30A C32A 112.68(16)
C26A C30A C31A 110.10(15)
C32A C30A C31A 110.10(16)
N2B P1B N3B 87.72(7)
N2B P1B Br1B 98.55(5)
N3B P1B Br1B 105.08(5)
C1B N1B N2B 109.26(14)
N1B N2B C11B 118.27(14)
N1B N2B P1B 114.27(11)
C11B N2B P1B 124.91(12)
C1B N3B C21B 127.00(13)
C1B N3B P1B 111.17(11)
C21B N3B P1B 119.75(11)
N1B C1B N3B 114.19(15)
N1B C1B C2B 120.44(15)
N3B C1B C2B 125.34(14)
C5B C2B C1B 111.34(15)
C5B C2B C3B 108.28(17)
C1B C2B C3B 108.46(15)
C5B C2B C4B 109.17(17)
C1B C2B C4B 110.46(15)
C3B C2B C4B 109.07(18)
C12B C11B C16B 119.84(17)
C12B C11B N2B 121.21(16)
C16B C11B N2B 118.92(17)
C11B C12B C13B 119.12(19)
C14B C13B C12B 121.0(2)
C15B C14B C13B 119.4(2)
C14B C15B C16B 120.6(2)
C15B C16B C11B 120.0(2)
C22B C21B C26B 122.37(15)
C22B C21B N3B 119.81(15)
C26B C21B N3B 117.69(15)
C23B C22B C21B 117.31(16)
C23B C22B C27B 119.70(16)
C21B C22B C27B 122.89(15)
C24B C23B C22B 121.58(17)
C23B C24B C25B 120.15(16)
C24B C25B C26B 120.97(17)
C25B C26B C21B 117.59(16)
C25B C26B C30B 119.79(16)
C21B C26B C30B 122.51(15)
C22B C27B C29B 113.15(15)
C22B C27B C28B 109.08(16)
C29B C27B C28B 110.47(16)
C26B C30B C31B 109.76(15)
C26B C30B C32B 112.70(15)
C31B C30B C32B 110.20(16)

loop_
_geom_bond_atom_site_label_1
_geom_bond_atom_site_label_2
_geom_bond_distance
Br1A P1A 2.4032(5)
P1A N2A 1.6810(14)
P1A N3A 1.6865(15)
N1A C1A 1.288(2)
N1A N2A 1.3967(19)
N2A C11A 1.419(2)
N3A C1A 1.414(2)
N3A C21A 1.462(2)
C1A C2A 1.522(2)
C2A C4A 1.518(3)
C2A C3A 1.533(3)
C2A C5A 1.534(3)
C11A C12A 1.391(2)
C11A C16A 1.393(2)
C12A C13A 1.387(3)
C13A C14A 1.382(3)
C14A C15A 1.383(3)
C15A C16A 1.384(3)
C21A C22A 1.401(2)
C21A C26A 1.406(2)
C22A C23A 1.397(3)
C22A C27A 1.513(3)
C23A C24A 1.371(3)
C24A C25A 1.383(3)
C25A C26A 1.395(2)
C26A C30A 1.521(2)
C27A C29A 1.529(3)
C27A C28A 1.530(3)
C30A C32A 1.527(3)
C30A C31A 1.529(3)
Br1B P1B 2.3893(5)
P1B N2B 1.6808(15)
P1B N3B 1.6872(15)
N1B C1B 1.292(2)
N1B N2B 1.401(2)
N2B C11B 1.420(2)
N3B C1B 1.412(2)
N3B C21B 1.465(2)
C1B C2B 1.524(2)
C2B C5B 1.523(3)
C2B C3B 1.529(3)
C2B C4B 1.530(3)
C11B C12B 1.385(3)
C11B C16B 1.386(3)
C12B C13B 1.392(3)
C13B C14B 1.375(3)
C14B C15B 1.373(3)
C15B C16B 1.384(3)
C21B C22B 1.400(2)
C21B C26B 1.407(2)
C22B C23B 1.399(2)
C22B C27B 1.518(2)
C23B C24B 1.376(3)
C24B C25B 1.386(3)
C25B C26B 1.397(2)
C26B C30B 1.523(2)
C27B C29B 1.531(3)
C27B C28B 1.538(3)
C30B C31B 1.532(3)
C30B C32B 1.535(3)

loop_
_geom_torsion_atom_site_label_1
_geom_torsion_atom_site_label_2
_geom_torsion_atom_site_label_3
_geom_torsion_atom_site_label_4
_geom_torsion
C1A N1A N2A C11A -178.99(15)
C1A N1A N2A P1A -11.98(18)
N3A P1A N2A N1A 14.25(12)
Br1A P1A N2A N1A -89.55(11)
N3A P1A N2A C11A -179.98(15)
Br1A P1A N2A C11A 76.22(14)
N2A P1A N3A C1A -12.61(12)
Br1A P1A N3A C1A 86.04(11)
N2A P1A N3A C21A 150.38(13)
Br1A P1A N3A C21A -110.97(12)
N2A N1A C1A N3A 1.8(2)
N2A N1A C1A C2A 172.99(15)
C21A N3A C1A N1A -152.84(16)
P1A N3A C1A N1A 8.74(19)
C21A N3A C1A C2A 36.5(3)
P1A N3A C1A C2A -161.88(14)
N1A C1A C2A C4A 139.5(2)
N3A C1A C2A C4A -50.4(3)
N1A C1A C2A C3A 18.8(2)
N3A C1A C2A C3A -171.06(16)
N1A C1A C2A C5A -98.7(2)
N3A C1A C2A C5A 71.4(2)
N1A N2A C11A C12A -16.8(2)
P1A N2A C11A C12A 177.83(13)
N1A N2A C11A C16A 165.88(15)
P1A N2A C11A C16A 0.5(2)
C16A C11A C12A C13A 0.4(3)
N2A C11A C12A C13A -176.94(16)
C11A C12A C13A C14A 0.2(3)
C12A C13A C14A C15A -0.4(3)
C13A C14A C15A C16A -0.1(3)
C14A C15A C16A C11A 0.7(3)
C12A C11A C16A C15A -0.8(3)
N2A C11A C16A C15A 176.48(17)
C1A N3A C21A C22A -107.84(19)
P1A N3A C21A C22A 91.94(17)
C1A N3A C21A C26A 74.6(2)
P1A N3A C21A C26A -85.66(17)
C26A C21A C22A C23A -2.3(3)
N3A C21A C22A C23A -179.83(15)
C26A C21A C22A C27A 174.34(16)
N3A C21A C22A C27A -3.1(3)
C21A C22A C23A C24A 0.0(3)
C27A C22A C23A C24A -176.77(17)
C22A C23A C24A C25A 1.8(3)
C23A C24A C25A C26A -1.4(3)
C24A C25A C26A C21A -0.8(3)
C24A C25A C26A C30A 177.02(17)
C22A C21A C26A C25A 2.7(3)
N3A C21A C26A C25A -179.72(15)
C22A C21A C26A C30A -175.00(16)
N3A C21A C26A C30A 2.6(2)
C23A C22A C27A C29A -52.0(2)
C21A C22A C27A C29A 131.43(19)
C23A C22A C27A C28A 71.4(2)
C21A C22A C27A C28A -105.2(2)
C25A C26A C30A C32A 56.5(2)
C21A C26A C30A C32A -125.83(19)
C25A C26A C30A C31A -66.9(2)
C21A C26A C30A C31A 110.83(19)
C1B N1B N2B C11B -177.62(15)
C1B N1B N2B P1B -14.81(18)
N3B P1B N2B N1B 17.43(12)
Br1B P1B N2B N1B -87.48(11)
N3B P1B N2B C11B 178.92(15)
Br1B P1B N2B C11B 74.01(14)
N2B P1B N3B C1B -15.26(12)
Br1B P1B N3B C1B 82.98(11)
N2B P1B N3B C21B 149.43(13)
Br1B P1B N3B C21B -112.32(12)
N2B N1B C1B N3B 2.5(2)
N2B N1B C1B C2B -179.29(15)
C21B N3B C1B N1B -152.97(16)
P1B N3B C1B N1B 10.35(19)
C21B N3B C1B C2B 28.9(3)
P1B N3B C1B C2B -167.73(14)
N1B C1B C2B C5B -138.88(18)
N3B C1B C2B C5B 39.1(2)
N1B C1B C2B C3B -19.8(2)
N3B C1B C2B C3B 158.13(18)
N1B C1B C2B C4B 99.6(2)
N3B C1B C2B C4B -82.4(2)
N1B N2B C11B C12B 4.2(2)
P1B N2B C11B C12B -156.57(15)
N1B N2B C11B C16B -173.91(17)
P1B N2B C11B C16B 25.3(2)
C16B C11B C12B C13B -0.6(3)
N2B C11B C12B C13B -178.79(18)
C11B C12B C13B C14B -0.7(3)
C12B C13B C14B C15B 1.2(4)
C13B C14B C15B C16B -0.4(4)
C14B C15B C16B C11B -0.9(4)
C12B C11B C16B C15B 1.4(3)
N2B C11B C16B C15B 179.6(2)
C1B N3B C21B C22B -112.20(19)
P1B N3B C21B C22B 85.75(18)
C1B N3B C21B C26B 71.9(2)
P1B N3B C21B C26B -90.15(17)
C26B C21B C22B C23B -1.0(3)
N3B C21B C22B C23B -176.68(15)
C26B C21B C22B C27B 175.55(16)
N3B C21B C22B C27B -0.1(2)
C21B C22B C23B C24B -0.4(3)
C27B C22B C23B C24B -177.05(17)
C22B C23B C24B C25B 0.8(3)
C23B C24B C25B C26B 0.2(3)
C24B C25B C26B C21B -1.5(3)
C24B C25B C26B C30B 175.00(17)
C22B C21B C26B C25B 1.9(3)
N3B C21B C26B C25B 177.68(15)
C22B C21B C26B C30B -174.48(16)
N3B C21B C26B C30B 1.3(2)
C23B C22B C27B C29B -50.9(2)
C21B C22B C27B C29B 132.64(18)
C23B C22B C27B C28B 72.5(2)
C21B C22B C27B C28B -103.98(19)
C25B C26B C30B C31B -85.2(2)
C21B C26B C30B C31B 91.1(2)
C25B C26B C30B C32B 38.0(2)
C21B C26B C30B C32B -145.69(17)
